data_7154715
loop_
_publ_author_name
'Kumar, Rahul'
'Sandhu, Sana'
'Hundal, Geeta'
'Singh, Prabhpreet'
'Walia, Amandeep'
'Vanita, Vanita'
'Kumar, Subodh'

_publ_section_title
;
 A catalytic chemodosimetric approach for detection of nanomolar cyanide
 ions in water, blood serum and live cell imaging.
;
_journal_issue 45
_journal_name_full 'Organic &amp; biomolecular chemistry'
_journal_page_first 11129
_journal_page_last 11139
_journal_paper_doi 10.1039/c5ob01617g
_journal_volume 13
_journal_year 2015
_chemical_formula_moiety 'C32 H23 N3 O3'
_chemical_formula_sum 'C32 H23 N3 O3'
_chemical_formula_weight 497.53
_chemical_name_systematic
; 
 ? 
;
_space_group_IT_number 2
_symmetry_cell_setting triclinic
_symmetry_space_group_name_Hall '-P 1'
_symmetry_space_group_name_H-M 'P -1'
_atom_sites_solution_hydrogens geom
_atom_sites_solution_primary direct
_atom_sites_solution_secondary difmap
_audit_creation_method SHELXL-97
_audit_update_record
;
2015-01-06 deposited with the CCDC.
2015-09-10 downloaded from the CCDC.
;
_cell_angle_alpha 99.225(19)
_cell_angle_beta 92.06(2)
_cell_angle_gamma 100.585(19)
_cell_formula_units_Z 2
_cell_length_a 9.816(4)
_cell_length_b 11.381(4)
_cell_length_c 13.411(6)
_cell_measurement_reflns_used 5036
_cell_measurement_temperature 100(2)
_cell_measurement_theta_max 27.36
_cell_measurement_theta_min 2.53
_cell_volume 1450.4(10)
_computing_cell_refinement 'Bruker SAINT'
_computing_data_collection 'Bruker APEX2'
_computing_data_reduction 'Bruker SAINT'
_computing_molecular_graphics 'Bruker SHELXTL'
_computing_publication_material 'Bruker SHELXTL'
_computing_structure_refinement 'SHELXL-97 (Sheldrick, 2008)'
_computing_structure_solution 'SIR-92 (Altomare et al.,1993)'
_diffrn_ambient_temperature 100(2)
_diffrn_measured_fraction_theta_full 0.998
_diffrn_measured_fraction_theta_max 0.998
_diffrn_measurement_device_type 'Bruker APEX-II CCD'
_diffrn_measurement_method '\f and \w scans'
_diffrn_radiation_monochromator graphite
_diffrn_radiation_source 'fine-focus sealed tube'
_diffrn_radiation_type MoK\a
_diffrn_radiation_wavelength 0.71073
_diffrn_reflns_av_R_equivalents 0.0507
_diffrn_reflns_av_sigmaI/netI 0.0504
_diffrn_reflns_limit_h_max 11
_diffrn_reflns_limit_h_min -11
_diffrn_reflns_limit_k_max 13
_diffrn_reflns_limit_k_min -13
_diffrn_reflns_limit_l_max 15
_diffrn_reflns_limit_l_min -15
_diffrn_reflns_number 21829
_diffrn_reflns_theta_full 25.00
_diffrn_reflns_theta_max 25.00
_diffrn_reflns_theta_min 1.54
_exptl_absorpt_coefficient_mu 0.074
_exptl_absorpt_correction_T_max 0.745
_exptl_absorpt_correction_T_min 0.690
_exptl_absorpt_correction_type multi-scan
_exptl_absorpt_process_details
;
SADABS from Bruker
;
_exptl_crystal_colour yellow
_exptl_crystal_density_diffrn 1.139
_exptl_crystal_density_method 'not measured'
_exptl_crystal_description needles
_exptl_crystal_F_000 520
_exptl_crystal_size_max 0.21
_exptl_crystal_size_mid 0.17
_exptl_crystal_size_min 0.13
_platon_squeeze_details
;
;
_refine_diff_density_max 0.159
_refine_diff_density_min -0.223
_refine_diff_density_rms 0.040
_refine_ls_extinction_method none
_refine_ls_goodness_of_fit_ref 1.067
_refine_ls_hydrogen_treatment mixed
_refine_ls_matrix_type full
_refine_ls_number_parameters 346
_refine_ls_number_reflns 5099
_refine_ls_number_restraints 4
_refine_ls_restrained_S_all 1.089
_refine_ls_R_factor_all 0.0611
_refine_ls_R_factor_gt 0.0431
_refine_ls_shift/su_max 0.000
_refine_ls_shift/su_mean 0.000
_refine_ls_structure_factor_coef Fsqd
_refine_ls_weighting_details 'calc w=1/[\s^2^(Fo^2^)+(0.0538P)^2^+0.0000P] where P=(Fo^2^+2Fc^2^)/3'
_refine_ls_weighting_scheme calc
_refine_ls_wR_factor_gt 0.1047
_refine_ls_wR_factor_ref 0.1103
_reflns_number_gt 3749
_reflns_number_total 5099
_reflns_threshold_expression >2sigma(I)
_cod_data_source_file c5ob01617g2.cif
_cod_data_source_block shelx
_cod_depositor_comments 'Adding full bibliography for 7154714--7154715.cif.'
_cod_database_code 7154715

loop_
_symmetry_equiv_pos_as_xyz
'x, y, z'
'-x, -y, -z'

loop_
_atom_site_label
_atom_site_type_symbol
_atom_site_fract_x
_atom_site_fract_y
_atom_site_fract_z
_atom_site_U_iso_or_equiv
_atom_site_adp_type
_atom_site_occupancy
_atom_site_symmetry_multiplicity
_atom_site_calc_flag
_atom_site_refinement_flags
C1 C 0.95782(16) 0.64807(13) 0.70456(12) 0.0211(4) Uani 1 1 d .
C2 C 1.07038(16) 0.59240(14) 0.68312(12) 0.0217(4) Uani 1 1 d .
H2 H 1.0791 0.5512 0.6169 0.026 Uiso 1 1 calc R
C3 C 1.16892(17) 0.59852(13) 0.76022(12) 0.0207(4) Uani 1 1 d .
H3 H 1.2467 0.5608 0.7474 0.025 Uiso 1 1 calc R
C4 C 1.15571(16) 0.65982(13) 0.85750(12) 0.0190(4) Uani 1 1 d .
C5 C 1.03869(16) 0.71294(13) 0.87665(12) 0.0213(4) Uani 1 1 d .
H5 H 1.0282 0.7534 0.9428 0.026 Uiso 1 1 calc R
C6 C 0.94064(17) 0.70651(13) 0.80086(12) 0.0214(4) Uani 1 1 d .
H6 H 0.8611 0.7417 0.8137 0.026 Uiso 1 1 calc R
C7 C 1.30674(15) 0.76804(13) 1.00622(12) 0.0189(4) Uani 1 1 d .
C8 C 1.38446(16) 0.75522(13) 1.09363(12) 0.0182(4) Uani 1 1 d .
C9 C 1.44467(16) 0.85430(14) 1.16243(12) 0.0221(4) Uani 1 1 d .
H9 H 1.4962 0.8434 1.2204 0.027 Uiso 1 1 calc R
C10 C 1.43242(17) 0.97334(14) 1.14976(13) 0.0250(4) Uani 1 1 d .
C11 C 1.49702(18) 1.07867(15) 1.21837(14) 0.0330(5) Uani 1 1 d .
H11 H 1.5510 1.0707 1.2763 0.040 Uiso 1 1 calc R
C12 C 1.4826(2) 1.19178(16) 1.20233(16) 0.0407(5) Uani 1 1 d .
H12 H 1.5269 1.2614 1.2490 0.049 Uiso 1 1 calc R
C13 C 1.4034(2) 1.20555(15) 1.11795(16) 0.0394(5) Uani 1 1 d .
H13 H 1.3937 1.2844 1.1077 0.047 Uiso 1 1 calc R
C14 C 1.33986(18) 1.10657(15) 1.05013(15) 0.0315(4) Uani 1 1 d .
H14 H 1.2864 1.1171 0.9929 0.038 Uiso 1 1 calc R
C15 C 1.35264(16) 0.98712(14) 1.06402(13) 0.0252(4) Uani 1 1 d .
C16 C 1.29228(16) 0.88350(14) 0.99379(13) 0.0232(4) Uani 1 1 d .
H16 H 1.2397 0.8931 0.9358 0.028 Uiso 1 1 calc R
C17 C 1.52489(16) 0.60248(14) 1.09744(11) 0.0206(4) Uani 1 1 d .
H17 H 1.5971 0.6588 1.0760 0.025 Uiso 1 1 calc R
C18 C 1.28500(16) 0.55367(13) 1.14237(12) 0.0201(4) Uani 1 1 d .
H18A H 1.3165 0.4799 1.1567 0.024 Uiso 1 1 calc R
H18B H 1.2102 0.5284 1.0874 0.024 Uiso 1 1 calc R
C19 C 1.22771(16) 0.61390(13) 1.23650(12) 0.0187(4) Uani 1 1 d .
C20 C 1.09886(16) 0.65150(13) 1.23195(12) 0.0198(4) Uani 1 1 d .
C21 C 1.01741(16) 0.64189(14) 1.13998(13) 0.0222(4) Uani 1 1 d .
H21 H 1.0512 0.6109 1.0776 0.027 Uiso 1 1 calc R
C22 C 0.89184(17) 0.67639(15) 1.14004(13) 0.0266(4) Uani 1 1 d .
H22 H 0.8395 0.6689 1.0776 0.032 Uiso 1 1 calc R
C23 C 0.83737(18) 0.72341(15) 1.23153(14) 0.0297(4) Uani 1 1 d .
H23 H 0.7489 0.7459 1.2301 0.036 Uiso 1 1 calc R
C24 C 0.91143(17) 0.73601(14) 1.32008(13) 0.0267(4) Uani 1 1 d .
H24 H 0.8745 0.7673 1.3811 0.032 Uiso 1 1 calc R
C25 C 1.04425(17) 0.70332(14) 1.32395(12) 0.0218(4) Uani 1 1 d .
C26 C 1.12224(17) 0.72078(14) 1.41516(13) 0.0234(4) Uani 1 1 d .
H26 H 1.0865 0.7556 1.4754 0.028 Uiso 1 1 calc R
C27 C 1.25183(17) 0.68838(13) 1.42009(12) 0.0224(4) Uani 1 1 d .
C28 C 1.33234(18) 0.70900(15) 1.51336(13) 0.0276(4) Uani 1 1 d .
H28 H 1.2979 0.7462 1.5733 0.033 Uiso 1 1 calc R
C29 C 1.45728(19) 0.67627(16) 1.51782(13) 0.0313(4) Uani 1 1 d .
H29 H 1.5107 0.6919 1.5807 0.038 Uiso 1 1 calc R
C30 C 1.50995(19) 0.61868(15) 1.42979(13) 0.0294(4) Uani 1 1 d .
H30 H 1.5977 0.5953 1.4345 0.035 Uiso 1 1 calc R
C31 C 1.43663(17) 0.59678(14) 1.33929(13) 0.0239(4) Uani 1 1 d .
H31 H 1.4732 0.5575 1.2812 0.029 Uiso 1 1 calc R
C32 C 1.30489(16) 0.63184(13) 1.32981(12) 0.0198(4) Uani 1 1 d .
N1 N 0.85411(15) 0.64560(12) 0.62428(11) 0.0264(3) Uani 1 1 d .
N2 N 1.40194(13) 0.63536(11) 1.10842(9) 0.0176(3) Uani 1 1 d .
N3 N 1.25454(14) 0.66325(11) 0.93472(10) 0.0199(3) Uani 1 1 d D
H3A H 1.3128(16) 0.6133(14) 0.9234(12) 0.024 Uiso 1 1 d D
O1 O 0.75744(14) 0.69887(12) 0.64544(10) 0.0444(4) Uani 1 1 d .
O2 O 0.86748(13) 0.59247(11) 0.53895(9) 0.0348(3) Uani 1 1 d .
O3 O 1.55315(11) 0.50496(9) 1.11279(8) 0.0235(3) Uani 1 1 d .

loop_
_atom_site_aniso_label
_atom_site_aniso_U_11
_atom_site_aniso_U_22
_atom_site_aniso_U_33
_atom_site_aniso_U_23
_atom_site_aniso_U_13
_atom_site_aniso_U_12
C1 0.0189(9) 0.0204(8) 0.0234(10) 0.0064(7) -0.0033(7) 0.0005(7)
C2 0.0229(10) 0.0212(8) 0.0198(9) 0.0033(6) 0.0033(7) 0.0010(7)
C3 0.0163(9) 0.0204(8) 0.0264(10) 0.0053(7) 0.0044(7) 0.0046(6)
C4 0.0191(9) 0.0187(8) 0.0192(9) 0.0060(6) -0.0008(7) 0.0018(6)
C5 0.0216(9) 0.0221(8) 0.0212(9) 0.0040(7) 0.0027(7) 0.0067(7)
C6 0.0170(9) 0.0214(8) 0.0271(10) 0.0057(7) 0.0007(7) 0.0055(6)
C7 0.0142(9) 0.0214(8) 0.0212(9) 0.0025(6) 0.0051(7) 0.0042(6)
C8 0.0149(8) 0.0190(8) 0.0213(9) 0.0032(6) 0.0042(7) 0.0041(6)
C9 0.0174(9) 0.0273(9) 0.0203(9) 0.0004(7) 0.0038(7) 0.0035(7)
C10 0.0193(9) 0.0221(8) 0.0310(11) -0.0028(7) 0.0106(8) 0.0016(7)
C11 0.0325(11) 0.0260(9) 0.0349(11) -0.0047(8) 0.0129(8) -0.0027(8)
C12 0.0432(12) 0.0223(9) 0.0487(13) -0.0079(8) 0.0259(11) -0.0067(8)
C13 0.0394(12) 0.0166(9) 0.0628(15) 0.0046(8) 0.0323(11) 0.0035(8)
C14 0.0243(10) 0.0246(9) 0.0492(12) 0.0108(8) 0.0174(9) 0.0071(7)
C15 0.0173(9) 0.0213(8) 0.0378(11) 0.0038(7) 0.0123(8) 0.0047(7)
C16 0.0155(9) 0.0261(9) 0.0292(10) 0.0073(7) 0.0033(7) 0.0047(7)
C17 0.0181(9) 0.0268(9) 0.0156(9) -0.0021(7) -0.0010(7) 0.0060(7)
C18 0.0171(9) 0.0188(8) 0.0241(9) 0.0036(6) -0.0003(7) 0.0029(6)
C19 0.0176(9) 0.0157(7) 0.0222(9) 0.0046(6) 0.0026(7) 0.0005(6)
C20 0.0203(9) 0.0156(7) 0.0228(9) 0.0039(6) 0.0011(7) 0.0011(6)
C21 0.0196(9) 0.0223(8) 0.0232(10) 0.0020(7) 0.0018(7) 0.0013(7)
C22 0.0193(10) 0.0297(9) 0.0296(10) 0.0032(7) -0.0030(8) 0.0041(7)
C23 0.0163(9) 0.0343(10) 0.0380(12) 0.0015(8) 0.0011(8) 0.0071(7)
C24 0.0212(10) 0.0282(9) 0.0294(10) 0.0001(7) 0.0054(8) 0.0049(7)
C25 0.0196(9) 0.0203(8) 0.0247(10) 0.0036(7) 0.0032(7) 0.0017(6)
C26 0.0231(10) 0.0233(8) 0.0228(10) 0.0017(7) 0.0059(7) 0.0025(7)
C27 0.0221(10) 0.0202(8) 0.0236(10) 0.0058(7) 0.0005(7) -0.0009(7)
C28 0.0294(11) 0.0324(9) 0.0193(10) 0.0040(7) 0.0027(8) 0.0018(8)
C29 0.0307(11) 0.0393(10) 0.0227(10) 0.0080(8) -0.0050(8) 0.0029(8)
C30 0.0256(10) 0.0353(10) 0.0296(11) 0.0113(8) -0.0022(8) 0.0080(8)
C31 0.0262(10) 0.0243(8) 0.0233(10) 0.0080(7) 0.0032(8) 0.0065(7)
C32 0.0202(9) 0.0171(8) 0.0219(9) 0.0048(6) 0.0018(7) 0.0021(6)
N1 0.0235(9) 0.0267(8) 0.0273(9) 0.0048(6) -0.0047(7) 0.0015(6)
N2 0.0135(7) 0.0196(7) 0.0194(7) 0.0019(5) 0.0011(6) 0.0042(5)
N3 0.0194(8) 0.0192(7) 0.0220(8) 0.0016(6) -0.0009(6) 0.0079(5)
O1 0.0341(8) 0.0565(9) 0.0426(9) -0.0039(7) -0.0125(7) 0.0223(7)
O2 0.0363(8) 0.0431(7) 0.0219(7) 0.0020(6) -0.0050(6) 0.0038(6)
O3 0.0239(7) 0.0265(6) 0.0215(6) 0.0008(5) -0.0025(5) 0.0125(5)

loop_
_atom_type_symbol
_atom_type_description
_atom_type_scat_dispersion_real
_atom_type_scat_dispersion_imag
_atom_type_scat_source
C C 0.0033 0.0016 'International Tables Vol C Tables 4.2.6.8 and 6.1.1.4'
H H 0.0000 0.0000 'International Tables Vol C Tables 4.2.6.8 and 6.1.1.4'
N N 0.0061 0.0033 'International Tables Vol C Tables 4.2.6.8 and 6.1.1.4'
O O 0.0106 0.0060 'International Tables Vol C Tables 4.2.6.8 and 6.1.1.4'

loop_
_geom_angle_atom_site_label_1
_geom_angle_atom_site_label_2
_geom_angle_atom_site_label_3
_geom_angle
C6 C1 C2 122.20(15)
C6 C1 N1 118.34(15)
C2 C1 N1 119.46(15)
C3 C2 C1 118.24(15)
C3 C2 H2 120.9
C1 C2 H2 120.9
C2 C3 C4 120.58(15)
C2 C3 H3 119.7
C4 C3 H3 119.7
N3 C4 C3 119.85(15)
N3 C4 C5 120.65(14)
C3 C4 C5 119.44(14)
C6 C5 C4 120.18(15)
C6 C5 H5 119.9
C4 C5 H5 119.9
C5 C6 C1 119.32(16)
C5 C6 H6 120.3
C1 C6 H6 120.3
C16 C7 N3 123.74(15)
C16 C7 C8 118.12(14)
N3 C7 C8 118.06(13)
C9 C8 C7 120.69(14)
C9 C8 N2 119.95(14)
C7 C8 N2 119.35(13)
C8 C9 C10 121.73(16)
C8 C9 H9 119.1
C10 C9 H9 119.1
C15 C10 C9 118.12(14)
C15 C10 C11 118.69(15)
C9 C10 C11 123.19(17)
C12 C11 C10 120.91(19)
C12 C11 H11 119.5
C10 C11 H11 119.5
C11 C12 C13 120.49(17)
C11 C12 H12 119.8
C13 C12 H12 119.8
C14 C13 C12 120.39(17)
C14 C13 H13 119.8
C12 C13 H13 119.8
C13 C14 C15 120.82(19)
C13 C14 H14 119.6
C15 C14 H14 119.6
C16 C15 C10 119.04(14)
C16 C15 C14 122.22(17)
C10 C15 C14 118.70(15)
C7 C16 C15 122.28(16)
C7 C16 H16 118.9
C15 C16 H16 118.9
O3 C17 N2 125.69(15)
O3 C17 H17 117.2
N2 C17 H17 117.2
N2 C18 C19 111.86(12)
N2 C18 H18A 109.2
C19 C18 H18A 109.2
N2 C18 H18B 109.2
C19 C18 H18B 109.2
H18A C18 H18B 107.9
C32 C19 C20 119.80(15)
C32 C19 C18 118.98(14)
C20 C19 C18 121.22(14)
C19 C20 C21 123.33(15)
C19 C20 C25 119.73(14)
C21 C20 C25 116.94(14)
C22 C21 C20 121.00(16)
C22 C21 H21 119.5
C20 C21 H21 119.5
C21 C22 C23 121.39(16)
C21 C22 H22 119.3
C23 C22 H22 119.3
C24 C23 C22 119.79(16)
C24 C23 H23 120.1
C22 C23 H23 120.1
C23 C24 C25 121.03(16)
C23 C24 H24 119.5
C25 C24 H24 119.5
C26 C25 C24 120.68(15)
C26 C25 C20 119.54(15)
C24 C25 C20 119.78(15)
C25 C26 C27 121.25(16)
C25 C26 H26 119.4
C27 C26 H26 119.4
C26 C27 C28 120.90(16)
C26 C27 C32 119.83(15)
C28 C27 C32 119.26(15)
C29 C28 C27 120.62(17)
C29 C28 H28 119.7
C27 C28 H28 119.7
C28 C29 C30 120.76(16)
C28 C29 H29 119.6
C30 C29 H29 119.6
C31 C30 C29 120.69(17)
C31 C30 H30 119.7
C29 C30 H30 119.7
C30 C31 C32 120.91(16)
C30 C31 H31 119.5
C32 C31 H31 119.5
C19 C32 C31 122.50(15)
C19 C32 C27 119.76(14)
C31 C32 C27 117.74(14)
O2 N1 O1 123.50(14)
O2 N1 C1 118.78(15)
O1 N1 C1 117.72(15)
C17 N2 C8 120.27(13)
C17 N2 C18 120.52(13)
C8 N2 C18 119.08(12)
C4 N3 C7 123.12(13)
C4 N3 H3A 117.0(11)
C7 N3 H3A 114.0(11)

loop_
_geom_bond_atom_site_label_1
_geom_bond_atom_site_label_2
_geom_bond_distance
C1 C6 1.386(2)
C1 C2 1.388(2)
C1 N1 1.448(2)
C2 C3 1.375(2)
C2 H2 0.9500
C3 C4 1.400(2)
C3 H3 0.9500
C4 N3 1.384(2)
C4 C5 1.406(2)
C5 C6 1.358(2)
C5 H5 0.9500
C6 H6 0.9500
C7 C16 1.383(2)
C7 N3 1.406(2)
C7 C8 1.417(2)
C8 C9 1.362(2)
C8 N2 1.449(2)
C9 C10 1.418(2)
C9 H9 0.9500
C10 C15 1.414(2)
C10 C11 1.418(2)
C11 C12 1.370(3)
C11 H11 0.9500
C12 C13 1.396(3)
C12 H12 0.9500
C13 C14 1.363(3)
C13 H13 0.9500
C14 C15 1.429(2)
C14 H14 0.9500
C15 C16 1.406(2)
C16 H16 0.9500
C17 O3 1.2383(19)
C17 N2 1.334(2)
C17 H17 0.9500
C18 N2 1.4732(19)
C18 C19 1.515(2)
C18 H18A 0.9900
C18 H18B 0.9900
C19 C32 1.405(2)
C19 C20 1.410(2)
C20 C21 1.423(2)
C20 C25 1.445(2)
C21 C22 1.361(2)
C21 H21 0.9500
C22 C23 1.421(2)
C22 H22 0.9500
C23 C24 1.343(2)
C23 H23 0.9500
C24 C25 1.421(2)
C24 H24 0.9500
C25 C26 1.386(2)
C26 C27 1.390(2)
C26 H26 0.9500
C27 C28 1.418(2)
C27 C32 1.439(2)
C28 C29 1.348(2)
C28 H28 0.9500
C29 C30 1.418(3)
C29 H29 0.9500
C30 C31 1.352(2)
C30 H30 0.9500
C31 C32 1.429(2)
C31 H31 0.9500
N1 O2 1.2290(18)
N1 O1 1.2346(19)
N3 H3A 0.878(14)

loop_
_geom_torsion_atom_site_label_1
_geom_torsion_atom_site_label_2
_geom_torsion_atom_site_label_3
_geom_torsion_atom_site_label_4
_geom_torsion
C6 C1 C2 C3 -1.5(2)
N1 C1 C2 C3 178.53(13)
C1 C2 C3 C4 -0.2(2)
C2 C3 C4 N3 178.82(13)
C2 C3 C4 C5 1.5(2)
N3 C4 C5 C6 -178.40(13)
C3 C4 C5 C6 -1.1(2)
C4 C5 C6 C1 -0.5(2)
C2 C1 C6 C5 1.9(2)
N1 C1 C6 C5 -178.12(13)
C16 C7 C8 C9 -0.9(2)
N3 C7 C8 C9 176.01(14)
C16 C7 C8 N2 -179.70(14)
N3 C7 C8 N2 -2.8(2)
C7 C8 C9 C10 0.0(2)
N2 C8 C9 C10 178.73(14)
C8 C9 C10 C15 1.4(2)
C8 C9 C10 C11 -178.14(15)
C15 C10 C11 C12 0.1(2)
C9 C10 C11 C12 179.58(16)
C10 C11 C12 C13 0.2(3)
C11 C12 C13 C14 -0.3(3)
C12 C13 C14 C15 0.2(3)
C9 C10 C15 C16 -1.7(2)
C11 C10 C15 C16 177.80(15)
C9 C10 C15 C14 -179.77(15)
C11 C10 C15 C14 -0.2(2)
C13 C14 C15 C16 -177.84(15)
C13 C14 C15 C10 0.1(2)
N3 C7 C16 C15 -176.23(14)
C8 C7 C16 C15 0.5(2)
C10 C15 C16 C7 0.8(2)
C14 C15 C16 C7 178.78(15)
N2 C18 C19 C32 -73.41(17)
N2 C18 C19 C20 106.84(15)
C32 C19 C20 C21 176.96(14)
C18 C19 C20 C21 -3.3(2)
C32 C19 C20 C25 -2.7(2)
C18 C19 C20 C25 177.03(13)
C19 C20 C21 C22 178.13(14)
C25 C20 C21 C22 -2.2(2)
C20 C21 C22 C23 0.1(2)
C21 C22 C23 C24 0.9(2)
C22 C23 C24 C25 0.2(2)
C23 C24 C25 C26 177.59(15)
C23 C24 C25 C20 -2.3(2)
C19 C20 C25 C26 3.0(2)
C21 C20 C25 C26 -176.67(13)
C19 C20 C25 C24 -177.06(13)
C21 C20 C25 C24 3.2(2)
C24 C25 C26 C27 179.52(14)
C20 C25 C26 C27 -0.6(2)
C25 C26 C27 C28 178.60(15)
C25 C26 C27 C32 -2.1(2)
C26 C27 C28 C29 179.32(15)
C32 C27 C28 C29 0.1(2)
C27 C28 C29 C30 -1.1(2)
C28 C29 C30 C31 0.8(3)
C29 C30 C31 C32 0.5(2)
C20 C19 C32 C31 -179.42(13)
C18 C19 C32 C31 0.8(2)
C20 C19 C32 C27 0.0(2)
C18 C19 C32 C27 -179.72(13)
C30 C31 C32 C19 178.02(15)
C30 C31 C32 C27 -1.5(2)
C26 C27 C32 C19 2.4(2)
C28 C27 C32 C19 -178.30(14)
C26 C27 C32 C31 -178.09(13)
C28 C27 C32 C31 1.2(2)
C6 C1 N1 O2 -178.97(14)
C2 C1 N1 O2 1.0(2)
C6 C1 N1 O1 2.0(2)
C2 C1 N1 O1 -178.05(14)
O3 C17 N2 C8 176.42(14)
O3 C17 N2 C18 0.6(2)
C9 C8 N2 C17 -70.7(2)
C7 C8 N2 C17 108.02(17)
C9 C8 N2 C18 105.17(17)
C7 C8 N2 C18 -76.06(18)
C19 C18 N2 C17 123.66(15)
C19 C18 N2 C8 -52.25(18)
C3 C4 N3 C7 138.30(15)
C5 C4 N3 C7 -44.4(2)
C16 C7 N3 C4 -16.3(2)
C8 C7 N3 C4 166.90(14)

loop_
_platon_squeeze_void_nr
_platon_squeeze_void_average_x
_platon_squeeze_void_average_y
_platon_squeeze_void_average_z
_platon_squeeze_void_volume
_platon_squeeze_void_count_electrons
_platon_squeeze_void_content
1 -0.005 0.000 0.002 345 92 ' '
